data_2210295
loop_
_publ_author_name
'Vr\'abel, Viktor'
'\<Svorc \<Lubom\'ir'
'Milata, Viktor'
'Ko\<z\'i\<sek, Jozef'

_publ_section_title
;
 3,5-Diacetyl-2,6-dimethyl-4-(5-nitro-2-furyl)-1,4-dihydropyridine
;
_journal_coeditor_code HK2110
_journal_issue 9
_journal_name_full 'Acta Crystallographica Section E'
_journal_page_first o4214
_journal_page_last o4215
_journal_paper_doi 10.1107/S1600536806034088
_journal_volume 62
_journal_year 2006
_chemical_formula_iupac 'C15 H16 N2 O5'
_chemical_formula_moiety 'C15 H16 N2 O5'
_chemical_formula_sum 'C15 H16 N2 O5'
_chemical_formula_weight 304.30
_chemical_name_systematic
;
3,5-diacetyl-2,6-dimethyl-4-(5-nitro-2-furyl)-1,4-dihydropyridine
;
_space_group_IT_number 14
_symmetry_cell_setting monoclinic
_symmetry_space_group_name_Hall '-P 2ybc'
_symmetry_space_group_name_H-M 'P 1 21/c 1'
_atom_sites_solution_hydrogens geom
_atom_sites_solution_primary direct
_atom_sites_solution_secondary difmap
_audit_creation_method SHELXL-97
_cell_angle_alpha 90.00
_cell_angle_beta 93.608(7)
_cell_angle_gamma 90.00
_cell_formula_units_Z 4
_cell_length_a 8.7056(7)
_cell_length_b 12.2393(9)
_cell_length_c 13.8290(10)
_cell_measurement_reflns_used 8320
_cell_measurement_temperature 301(2)
_cell_measurement_theta_max 31.42
_cell_measurement_theta_min 2.15
_cell_volume 1470.57(19)
_computing_cell_refinement
;
CrysAlis RED (Oxford Diffraction, 2002)
;
_computing_data_collection
;
CrysAlis CCD (Oxford Diffraction, 2002)
;
_computing_data_reduction
;
CrysAlis RED
;
_computing_molecular_graphics 'DIAMOND (Brandenburg, 2002)'
_computing_publication_material SHELXL97
_computing_structure_refinement 'SHELXL97 (Sheldrick, 1997)'
_computing_structure_solution 'SHELXS97 (Sheldrick, 1997)'
_diffrn_ambient_temperature 301(2)
_diffrn_measured_fraction_theta_full 0.996
_diffrn_measured_fraction_theta_max 0.996
_diffrn_measurement_device_type 'Oxford Diffraction Xcalibur CCD'
_diffrn_measurement_method '\w and \f'
_diffrn_radiation_monochromator graphite
_diffrn_radiation_source 'fine-focus sealed tube'
_diffrn_radiation_type MoK\a
_diffrn_radiation_wavelength 0.71073
_diffrn_reflns_av_R_equivalents 0.0272
_diffrn_reflns_av_sigmaI/netI 0.0227
_diffrn_reflns_limit_h_max 10
_diffrn_reflns_limit_h_min -10
_diffrn_reflns_limit_k_max 15
_diffrn_reflns_limit_k_min -15
_diffrn_reflns_limit_l_max 17
_diffrn_reflns_limit_l_min -9
_diffrn_reflns_number 8961
_diffrn_reflns_theta_full 26.37
_diffrn_reflns_theta_max 26.37
_diffrn_reflns_theta_min 4.23
_diffrn_standards_decay_% 0
_diffrn_standards_number 0
_exptl_absorpt_coefficient_mu 0.104
_exptl_absorpt_correction_type none
_exptl_crystal_colour yellow
_exptl_crystal_density_diffrn 1.374
_exptl_crystal_density_method 'not measured'
_exptl_crystal_description plate
_exptl_crystal_F_000 640
_exptl_crystal_size_max 0.50
_exptl_crystal_size_mid 0.30
_exptl_crystal_size_min 0.30
_refine_diff_density_max 0.241
_refine_diff_density_min -0.233
_refine_ls_extinction_coef 0.006(2)
_refine_ls_extinction_expression Fc^*^=kFc[1+0.001xFc^2^\l^3^/sin(2\q)]^-1/4^
_refine_ls_extinction_method SHELXL97
_refine_ls_goodness_of_fit_ref 1.098
_refine_ls_hydrogen_treatment constr
_refine_ls_matrix_type full
_refine_ls_number_parameters 204
_refine_ls_number_reflns 2981
_refine_ls_number_restraints 0
_refine_ls_restrained_S_all 1.098
_refine_ls_R_factor_all 0.0611
_refine_ls_R_factor_gt 0.0496
_refine_ls_shift/su_max 0.003
_refine_ls_shift/su_mean 0.000
_refine_ls_structure_factor_coef Fsqd
_refine_ls_weighting_details 'calc w=1/[\s^2^(Fo^2^)+(0.0879P)^2^+0.2265P] where P=(Fo^2^+2Fc^2^)/3'
_refine_ls_weighting_scheme calc
_refine_ls_wR_factor_gt 0.1396
_refine_ls_wR_factor_ref 0.1494
_reflns_number_gt 2378
_reflns_number_total 2981
_reflns_threshold_expression I>2\s(I)
_cod_data_source_file hk2110.cif
_cod_data_source_block I
_cod_original_cell_volume 1470.6(2)
_cod_original_sg_symbol_H-M 'P 21/c'
_cod_database_code 2210295
_cod_database_fobs_code 2210295

loop_
_symmetry_equiv_pos_as_xyz
'x, y, z'
'-x, y+1/2, -z+1/2'
'-x, -y, -z'
'x, -y-1/2, z-1/2'

loop_
_atom_site_type_symbol
_atom_site_label
_atom_site_fract_x
_atom_site_fract_y
_atom_site_fract_z
_atom_site_U_iso_or_equiv
_atom_site_adp_type
_atom_site_calc_flag
_atom_site_refinement_flags
_atom_site_occupancy
N N1 0.63135(17) 0.97750(11) 0.16414(10) 0.0394(4) Uani d . 1
H H1 0.6384 1.0284 0.2070 0.047 Uiso calc R 1
N N41 0.9808(2) 0.48027(15) 0.12875(14) 0.0620(5) Uani d . 1
C C2 0.55200(18) 0.88509(12) 0.18539(11) 0.0345(4) Uani d . 1
C C3 0.56056(17) 0.79614(12) 0.12774(10) 0.0303(3) Uani d . 1
C C4 0.67584(17) 0.79579(12) 0.04902(11) 0.0313(4) Uani d . 1
H H4 0.6308 0.7556 -0.0071 0.038 Uiso calc R 1
C C5 0.71488(18) 0.91069(12) 0.01682(11) 0.0336(4) Uani d . 1
C C6 0.70074(19) 0.99448(13) 0.07874(11) 0.0363(4) Uani d . 1
C C21 0.4556(2) 0.89752(15) 0.27033(14) 0.0501(5) Uani d . 1
H H21A 0.4277 0.9729 0.2771 0.075 Uiso calc R 1
H H21B 0.5131 0.8736 0.3280 0.075 Uiso calc R 1
H H21C 0.3642 0.8541 0.2604 0.075 Uiso calc R 1
C C31 0.46860(18) 0.69858(12) 0.14135(11) 0.0337(4) Uani d . 1
C C32 0.4338(2) 0.62392(15) 0.05751(14) 0.0470(5) Uani d . 1
H H32A 0.3551 0.5732 0.0732 0.071 Uiso calc R 1
H H32B 0.5252 0.5846 0.0435 0.071 Uiso calc R 1
H H32C 0.3988 0.6660 0.0018 0.071 Uiso calc R 1
C C41 0.82001(18) 0.73863(13) 0.08548(11) 0.0343(4) Uani d . 1
C C42 0.9580(2) 0.77283(15) 0.12357(14) 0.0460(4) Uani d . 1
H H42 0.9897 0.8450 0.1319 0.055 Uiso calc R 1
C C43 1.0450(2) 0.67896(16) 0.14836(15) 0.0511(5) Uani d . 1
H H43 1.1449 0.6764 0.1764 0.061 Uiso calc R 1
C C44 0.9546(2) 0.59436(15) 0.12325(13) 0.0442(4) Uani d . 1
C C51 0.7779(2) 0.92406(14) -0.07884(12) 0.0428(4) Uani d . 1
C C52 0.7787(3) 0.82811(18) -0.14525(14) 0.0656(6) Uani d . 1
H H52A 0.8268 0.8481 -0.2033 0.098 Uiso calc R 1
H H52B 0.6747 0.8052 -0.1615 0.098 Uiso calc R 1
H H52C 0.8349 0.7693 -0.1138 0.098 Uiso calc R 1
C C61 0.7507(3) 1.11024(14) 0.06494(15) 0.0526(5) Uani d . 1
H H61A 0.7151 1.1548 0.1161 0.079 Uiso calc R 1
H H61B 0.7080 1.1368 0.0037 0.079 Uiso calc R 1
H H61C 0.8610 1.1133 0.0661 0.079 Uiso calc R 1
O O31 0.41691(15) 0.67584(10) 0.21959(9) 0.0464(4) Uani d . 1
O O41 0.81471(13) 0.62628(9) 0.08497(8) 0.0409(3) Uani d . 1
O O42 0.8784(2) 0.41778(14) 0.10181(16) 0.0955(7) Uani d . 1
O O43 1.1090(2) 0.45193(16) 0.16101(16) 0.0973(7) Uani d . 1
O O51 0.8286(2) 1.01024(13) -0.10667(11) 0.0754(5) Uani d . 1

loop_
_atom_site_aniso_label
_atom_site_aniso_U_11
_atom_site_aniso_U_22
_atom_site_aniso_U_33
_atom_site_aniso_U_12
_atom_site_aniso_U_13
_atom_site_aniso_U_23
N1 0.0514(9) 0.0293(7) 0.0383(7) -0.0060(6) 0.0093(6) -0.0059(5)
N41 0.0662(12) 0.0458(10) 0.0732(12) 0.0181(9) -0.0023(9) 0.0020(8)
C2 0.0385(8) 0.0306(8) 0.0348(8) 0.0004(6) 0.0052(6) 0.0002(6)
C3 0.0310(8) 0.0283(7) 0.0318(7) 0.0006(6) 0.0047(6) 0.0015(6)
C4 0.0355(8) 0.0292(8) 0.0294(7) -0.0007(6) 0.0048(6) -0.0008(6)
C5 0.0359(8) 0.0308(8) 0.0345(8) -0.0026(6) 0.0042(6) 0.0041(6)
C6 0.0383(9) 0.0310(8) 0.0395(8) -0.0016(6) 0.0022(7) 0.0045(6)
C21 0.0649(12) 0.0400(9) 0.0480(10) 0.0005(9) 0.0243(9) -0.0056(8)
C31 0.0319(8) 0.0294(8) 0.0400(8) 0.0028(6) 0.0039(6) 0.0025(6)
C32 0.0509(11) 0.0384(9) 0.0521(10) -0.0112(8) 0.0045(8) -0.0048(8)
C41 0.0387(9) 0.0295(8) 0.0358(8) 0.0014(6) 0.0112(6) 0.0008(6)
C42 0.0363(9) 0.0418(10) 0.0606(11) -0.0039(7) 0.0079(8) 0.0031(8)
C43 0.0332(9) 0.0580(12) 0.0627(12) 0.0023(8) 0.0074(8) 0.0065(9)
C44 0.0415(9) 0.0416(9) 0.0497(10) 0.0108(8) 0.0058(7) 0.0032(7)
C51 0.0455(10) 0.0435(10) 0.0402(9) -0.0047(8) 0.0088(7) 0.0062(7)
C52 0.0972(18) 0.0623(13) 0.0402(10) -0.0127(12) 0.0277(11) -0.0042(9)
C61 0.0672(13) 0.0318(9) 0.0596(11) -0.0082(9) 0.0102(10) 0.0022(8)
O31 0.0540(8) 0.0385(7) 0.0483(7) -0.0073(5) 0.0162(6) 0.0066(5)
O41 0.0424(7) 0.0313(6) 0.0488(7) 0.0051(5) 0.0007(5) -0.0012(5)
O42 0.1018(14) 0.0420(9) 0.1373(18) 0.0103(9) -0.0351(13) -0.0081(10)
O43 0.0749(12) 0.0693(11) 0.1444(18) 0.0336(10) -0.0177(12) 0.0128(11)
O51 0.1115(14) 0.0576(9) 0.0609(9) -0.0263(9) 0.0353(9) 0.0077(7)

loop_
_atom_type_symbol
_atom_type_description
_atom_type_scat_dispersion_real
_atom_type_scat_dispersion_imag
_atom_type_scat_source
C C 0.0033 0.0016 'International Tables Vol C Tables 4.2.6.8 and 6.1.1.4'
H H 0.0000 0.0000 'International Tables Vol C Tables 4.2.6.8 and 6.1.1.4'
N N 0.0061 0.0033 'International Tables Vol C Tables 4.2.6.8 and 6.1.1.4'
O O 0.0106 0.0060 'International Tables Vol C Tables 4.2.6.8 and 6.1.1.4'

loop_
_geom_angle_atom_site_label_1
_geom_angle_atom_site_label_2
_geom_angle_atom_site_label_3
_geom_angle
C2 N1 C6 124.38(13)
C2 N1 H1 117.8
C6 N1 H1 117.8
O42 N41 O43 124.6(2)
O42 N41 C44 119.43(18)
O43 N41 C44 116.0(2)
C41 C4 C5 109.45(13)
C41 C4 C3 109.64(12)
C5 C4 C3 112.05(12)
C41 C4 H4 108.5
C5 C4 H4 108.5
C3 C4 H4 108.5
C2 C3 C31 122.14(13)
C2 C3 C4 119.02(13)
C31 C3 C4 118.77(13)
C42 C41 O41 109.95(14)
C42 C41 C4 133.99(15)
O41 C41 C4 116.00(13)
O31 C31 C3 122.27(14)
O31 C31 C32 118.52(14)
C3 C31 C32 119.21(14)
C6 C5 C51 122.72(14)
C6 C5 C4 119.16(14)
C51 C5 C4 117.95(14)
C3 C2 N1 119.43(14)
C3 C2 C21 126.83(15)
N1 C2 C21 113.65(14)
C5 C6 N1 119.56(14)
C5 C6 C61 126.91(15)
N1 C6 C61 113.51(14)
O51 C51 C5 122.97(17)
O51 C51 C52 118.21(16)
C5 C51 C52 118.81(15)
C41 C42 C43 107.15(16)
C41 C42 H42 126.4
C43 C42 H42 126.4
C2 C21 H21A 109.5
C2 C21 H21B 109.5
H21A C21 H21B 109.5
C2 C21 H21C 109.5
H21A C21 H21C 109.5
H21B C21 H21C 109.5
C43 C44 O41 112.29(16)
C43 C44 N41 131.38(18)
O41 C44 N41 116.32(17)
C44 C43 C42 105.69(16)
C44 C43 H43 127.2
C42 C43 H43 127.2
C31 C32 H32A 109.5
C31 C32 H32B 109.5
H32A C32 H32B 109.5
C31 C32 H32C 109.5
H32A C32 H32C 109.5
H32B C32 H32C 109.5
C6 C61 H61A 109.5
C6 C61 H61B 109.5
H61A C61 H61B 109.5
C6 C61 H61C 109.5
H61A C61 H61C 109.5
H61B C61 H61C 109.5
C51 C52 H52A 109.5
C51 C52 H52B 109.5
H52A C52 H52B 109.5
C51 C52 H52C 109.5
H52A C52 H52C 109.5
H52B C52 H52C 109.5
C44 O41 C41 104.91(13)

loop_
_geom_bond_atom_site_label_1
_geom_bond_atom_site_label_2
_geom_bond_distance
N1 C2 1.367(2)
N1 C6 1.376(2)
N1 H1 0.8600
N41 O42 1.215(3)
N41 O43 1.226(2)
N41 C44 1.416(3)
C4 C41 1.496(2)
C4 C5 1.520(2)
C4 C3 1.526(2)
C4 H4 0.9800
C3 C2 1.354(2)
C3 C31 1.456(2)
C41 C42 1.347(2)
C41 O41 1.3758(19)
C31 O31 1.2297(19)
C31 C32 1.492(2)
C5 C6 1.347(2)
C5 C51 1.473(2)
C2 C21 1.494(2)
C6 C61 1.498(2)
C51 O51 1.215(2)
C51 C52 1.491(3)
C42 C43 1.407(3)
C42 H42 0.9300
C21 H21A 0.9600
C21 H21B 0.9600
C21 H21C 0.9600
C44 C43 1.334(3)
C44 O41 1.354(2)
C43 H43 0.9300
C32 H32A 0.9600
C32 H32B 0.9600
C32 H32C 0.9600
C61 H61A 0.9600
C61 H61B 0.9600
C61 H61C 0.9600
C52 H52A 0.9600
C52 H52B 0.9600
C52 H52C 0.9600

loop_
_geom_hbond_atom_site_label_D
_geom_hbond_atom_site_label_H
_geom_hbond_atom_site_label_A
_geom_hbond_site_symmetry_A
_geom_hbond_distance_DH
_geom_hbond_distance_HA
_geom_hbond_distance_DA
_geom_hbond_angle_DHA
_geom_hbond_publ_flag
N1 H1 O31 2_655 0.86 2.14 2.9562(17) 158.4 yes
N1 H1 O43 2_755 0.86 2.92 3.219(3) 102.5 yes
C42 H42 O51 3_775 0.93 2.42 3.257(2) 150.5 yes
C43 H43 O31 1_655 0.93 2.41 3.324(2) 169.6 yes
C21 H21C O31 . 0.96 2.31 2.817(2) 112.5 yes
C32 H32B O41 . 0.96 2.60 3.314(2) 131.4 yes
C61 H61B O51 . 0.96 2.46 2.792(3) 100.2 yes

loop_
_geom_torsion_atom_site_label_1
_geom_torsion_atom_site_label_2
_geom_torsion_atom_site_label_3
_geom_torsion_atom_site_label_4
_geom_torsion
C41 C4 C3 C2 96.31(17)
C5 C4 C3 C2 -25.43(19)
C41 C4 C3 C31 -80.77(17)
C5 C4 C3 C31 157.49(13)
C5 C4 C41 C42 25.1(2)
C3 C4 C41 C42 -98.2(2)
C5 C4 C41 O41 -157.90(12)
C3 C4 C41 O41 78.81(16)
C2 C3 C31 O31 -23.5(2)
C4 C3 C31 O31 153.53(15)
C2 C3 C31 C32 155.79(16)
C4 C3 C31 C32 -27.2(2)
C41 C4 C5 C6 -96.12(17)
C3 C4 C5 C6 25.7(2)
C41 C4 C5 C51 79.38(17)
C3 C4 C5 C51 -158.77(14)
C31 C3 C2 N1 -174.56(14)
C4 C3 C2 N1 8.5(2)
C31 C3 C2 C21 1.8(3)
C4 C3 C2 C21 -175.17(16)
C6 N1 C2 C3 11.3(2)
C6 N1 C2 C21 -165.50(16)
C51 C5 C6 N1 175.65(15)
C4 C5 C6 N1 -9.1(2)
C51 C5 C6 C61 -3.0(3)
C4 C5 C6 C61 172.28(16)
C2 N1 C6 C5 -11.1(3)
C2 N1 C6 C61 167.75(16)
C6 C5 C51 O51 3.8(3)
C4 C5 C51 O51 -171.54(18)
C6 C5 C51 C52 -175.66(18)
C4 C5 C51 C52 9.0(2)
O41 C41 C42 C43 0.1(2)
C4 C41 C42 C43 177.28(16)
O42 N41 C44 C43 179.2(2)
O43 N41 C44 C43 -1.0(3)
O42 N41 C44 O41 -1.7(3)
O43 N41 C44 O41 178.08(18)
O41 C44 C43 C42 -0.7(2)
N41 C44 C43 C42 178.4(2)
C41 C42 C43 C44 0.3(2)
C43 C44 O41 C41 0.7(2)
N41 C44 O41 C41 -178.49(15)
C42 C41 O41 C44 -0.51(18)
C4 C41 O41 C44 -178.23(13)

loop_
_cod_related_entry_id
_cod_related_entry_database
_cod_related_entry_code
1 ChemSpider 15304991
